data_4110700
loop_
_publ_author_name
'Robert Butterick'
'Bhaskar M. Ramachandran'
'Patrick J. Carroll'
'Larry G. Sneddon'

_publ_section_title
;
 Chemistry of Mangana- and Rhenatricarbadecaboranyl Tricarbonyl Complexes:
 Evidence for an Associative Mechanism of Ligand Substitution Involving an
 \h6-\h4 Cage-Slippage Process Analagous to \h5-\h3-Cyclopentadienyl
 Ring-Slippage
;
_journal_name_full 'Journal of the American Chemical Society'
_journal_page_first 8626
_journal_page_last 8637
_journal_paper_doi 10.1021/ja062201u
_journal_volume 128
_journal_year 2006
_chemical_formula_sum 'C17 H23 B7 Mn N O3'
_chemical_formula_weight 419.97
_space_group_IT_number 2
_symmetry_cell_setting triclinic
_symmetry_Int_Tables_number 2
_symmetry_space_group_name_Hall '-P 1'
_symmetry_space_group_name_H-M 'P -1'
_atom_sites_solution_hydrogens geom
_atom_sites_solution_primary direct
_audit_creation_method SHELXL-97
_cell_angle_alpha 81.681(5)
_cell_angle_beta 76.353(5)
_cell_angle_gamma 74.378(4)
_cell_formula_units_Z 2
_cell_length_a 8.8158(4)
_cell_length_b 10.9388(7)
_cell_length_c 11.7103(8)
_cell_measurement_temperature 143(1)
_cell_volume 1052.87(11)
_computing_data_collection 'CrystalClear (Rigaku, 1999)'
_computing_data_reduction 'CrystalClear (Rigaku, 1999)'
_computing_structure_refinement 'SHELXL-97 (Sheldrick, 1997)'
_computing_structure_solution 'SIR97 (Altomare, 1999)'
_diffrn_ambient_temperature 143(1)
_diffrn_measured_fraction_theta_full 0.968
_diffrn_measured_fraction_theta_max 0.968
_diffrn_measurement_device 'CCD Area Detector'
_diffrn_measurement_device_type 'Rigaku Mercury'
_diffrn_measurement_method 'phi and omega rotations'
_diffrn_radiation_monochromator graphite
_diffrn_radiation_source 'rotating anode'
_diffrn_radiation_type MoK\a
_diffrn_radiation_wavelength 0.71069
_diffrn_reflns_av_R_equivalents 0.0261
_diffrn_reflns_av_sigmaI/netI 0.0335
_diffrn_reflns_limit_h_max 9
_diffrn_reflns_limit_h_min -11
_diffrn_reflns_limit_k_max 14
_diffrn_reflns_limit_k_min -13
_diffrn_reflns_limit_l_max 14
_diffrn_reflns_limit_l_min -15
_diffrn_reflns_number 13126
_diffrn_reflns_theta_full 27.47
_diffrn_reflns_theta_max 27.47
_diffrn_reflns_theta_min 2.53
_exptl_absorpt_coefficient_mu 0.645
_exptl_absorpt_correction_T_max 1.0000
_exptl_absorpt_correction_T_min 0.8151
_exptl_absorpt_correction_type multi-scan
_exptl_crystal_density_diffrn 1.325
_exptl_crystal_F_000 432
_exptl_crystal_size_max 0.45
_exptl_crystal_size_mid 0.15
_exptl_crystal_size_min 0.10
_refine_diff_density_max 2.164
_refine_diff_density_min -0.308
_refine_diff_density_rms 0.078
_refine_ls_extinction_method none
_refine_ls_goodness_of_fit_ref 1.086
_refine_ls_hydrogen_treatment refall
_refine_ls_matrix_type full
_refine_ls_number_parameters 355
_refine_ls_number_reflns 4677
_refine_ls_number_restraints 0
_refine_ls_restrained_S_all 1.086
_refine_ls_R_factor_all 0.0539
_refine_ls_R_factor_gt 0.0468
_refine_ls_shift/su_max 0.001
_refine_ls_shift/su_mean 0.000
_refine_ls_structure_factor_coef Fsqd
_refine_ls_weighting_details 'calc w=1/[\s^2^(Fo^2^)+(0.0973P)^2^+0.0249P] where P=(Fo^2^+2Fc^2^)/3'
_refine_ls_weighting_scheme calc
_refine_ls_wR_factor_gt 0.1355
_refine_ls_wR_factor_ref 0.1427
_reflns_number_gt 3928
_reflns_number_total 4677
_reflns_threshold_expression >2sigma(I)
_cod_data_source_file ja062201usi20060330_051259.cif
_cod_data_source_block shelxl
_cod_database_code 4110700

loop_
_symmetry_equiv_pos_as_xyz
'x, y, z'
'-x, -y, -z'

loop_
_atom_site_label
_atom_site_type_symbol
_atom_site_fract_x
_atom_site_fract_y
_atom_site_fract_z
_atom_site_U_iso_or_equiv
_atom_site_adp_type
_atom_site_occupancy
_atom_site_symmetry_multiplicity
_atom_site_calc_flag
Mn8 Mn 0.30399(3) 0.24872(3) 0.86491(3) 0.02329(14) Uani 1 1 d
C7 C 0.5415(3) 0.1164(2) 0.79636(19) 0.0277(5) Uani 1 1 d
C9 C 0.4471(2) 0.39506(18) 0.78359(16) 0.0201(4) Uani 1 1 d
C10 C 0.5843(2) 0.34068(19) 0.68485(17) 0.0222(4) Uani 1 1 d
B1 B 0.6946(3) 0.2552(2) 0.8861(2) 0.0251(5) Uani 1 1 d
B2 B 0.7298(3) 0.1210(2) 0.8038(2) 0.0289(5) Uani 1 1 d
B3 B 0.5531(3) 0.1580(2) 0.9176(2) 0.0264(5) Uani 1 1 d
B4 B 0.4874(3) 0.3410(2) 0.90972(19) 0.0215(4) Uani 1 1 d
B5 B 0.6356(3) 0.3968(2) 0.7967(2) 0.0230(5) Uani 1 1 d
B6 B 0.7611(3) 0.2635(2) 0.7264(2) 0.0263(5) Uani 1 1 d
B11 B 0.6325(3) 0.1839(2) 0.6817(2) 0.0264(5) Uani 1 1 d
C12 C 0.3417(2) 0.52320(18) 0.75474(17) 0.0194(4) Uani 1 1 d
C13 C 0.2967(2) 0.55574(19) 0.64623(17) 0.0229(4) Uani 1 1 d
C14 C 0.1991(2) 0.6742(2) 0.62052(19) 0.0252(4) Uani 1 1 d
C15 C 0.1445(3) 0.7635(2) 0.7030(2) 0.0280(5) Uani 1 1 d
C16 C 0.1880(3) 0.7321(2) 0.8116(2) 0.0299(5) Uani 1 1 d
C17 C 0.2853(3) 0.6136(2) 0.83789(18) 0.0250(4) Uani 1 1 d
C18 C 0.1126(3) 0.3708(2) 0.87700(19) 0.0281(5) Uani 1 1 d
O19 O -0.0072(2) 0.44559(17) 0.88366(17) 0.0412(4) Uani 1 1 d
C20 C 0.2650(3) 0.2427(2) 1.0268(2) 0.0314(5) Uani 1 1 d
O21 O 0.2298(2) 0.23860(18) 1.12701(14) 0.0427(4) Uani 1 1 d
C22 C 0.2081(3) 0.1153(2) 0.8895(2) 0.0336(5) Uani 1 1 d
O23 O 0.1491(2) 0.03232(18) 0.9034(2) 0.0524(5) Uani 1 1 d
C24 C 0.2934(2) 0.24776(19) 0.69855(19) 0.0248(4) Uani 1 1 d
N25 N 0.2806(2) 0.24145(17) 0.60390(16) 0.0256(4) Uani 1 1 d
C26 C 0.2653(2) 0.2306(2) 0.48401(18) 0.0263(4) Uani 1 1 d
C27 C 0.1660(3) 0.3582(2) 0.4421(2) 0.0355(5) Uani 1 1 d
C28 C 0.1813(3) 0.1246(2) 0.4919(2) 0.0339(5) Uani 1 1 d
C29 C 0.4332(3) 0.1991(4) 0.4068(3) 0.0466(7) Uani 1 1 d
H1 H 0.775(3) 0.251(2) 0.936(2) 0.038(7) Uiso 1 1 d
H2 H 0.826(3) 0.040(3) 0.810(3) 0.045(8) Uiso 1 1 d
H3 H 0.548(3) 0.098(2) 1.005(2) 0.026(6) Uiso 1 1 d
H4 H 0.435(3) 0.397(2) 0.991(2) 0.027(6) Uiso 1 1 d
H5 H 0.665(3) 0.488(3) 0.792(2) 0.035(7) Uiso 1 1 d
H6 H 0.868(3) 0.281(2) 0.675(2) 0.018(5) Uiso 1 1 d
H7 H 0.530(3) 0.035(3) 0.790(3) 0.050(8) Uiso 1 1 d
H10 H 0.585(3) 0.389(2) 0.615(2) 0.024(6) Uiso 1 1 d
H11 H 0.668(3) 0.148(2) 0.599(2) 0.020(5) Uiso 1 1 d
H13 H 0.335(3) 0.492(3) 0.587(2) 0.034(7) Uiso 1 1 d
H14 H 0.182(3) 0.689(2) 0.545(2) 0.023(6) Uiso 1 1 d
H15 H 0.079(3) 0.839(3) 0.678(2) 0.039(7) Uiso 1 1 d
H16 H 0.152(3) 0.795(3) 0.872(3) 0.045(8) Uiso 1 1 d
H17 H 0.316(3) 0.594(2) 0.909(3) 0.037(7) Uiso 1 1 d
H27A H 0.067(4) 0.372(3) 0.494(3) 0.054(9) Uiso 1 1 d
H27B H 0.159(4) 0.348(3) 0.372(3) 0.064(11) Uiso 1 1 d
H27C H 0.220(3) 0.428(3) 0.430(3) 0.041(7) Uiso 1 1 d
H28A H 0.243(3) 0.049(3) 0.529(3) 0.042(7) Uiso 1 1 d
H28B H 0.178(3) 0.110(3) 0.415(3) 0.043(8) Uiso 1 1 d
H28C H 0.074(4) 0.139(3) 0.540(3) 0.050(8) Uiso 1 1 d
H29A H 0.481(4) 0.253(4) 0.409(3) 0.065(11) Uiso 1 1 d
H29B H 0.424(3) 0.192(3) 0.328(3) 0.051(9) Uiso 1 1 d
H29C H 0.490(4) 0.116(3) 0.440(3) 0.060(10) Uiso 1 1 d

loop_
_atom_site_aniso_label
_atom_site_aniso_U_11
_atom_site_aniso_U_22
_atom_site_aniso_U_33
_atom_site_aniso_U_23
_atom_site_aniso_U_13
_atom_site_aniso_U_12
Mn8 0.0310(2) 0.0208(2) 0.0190(2) -0.00216(13) -0.00447(14) -0.00816(14)
C7 0.0388(12) 0.0169(10) 0.0270(11) -0.0040(8) -0.0078(9) -0.0040(8)
C9 0.0283(10) 0.0185(9) 0.0143(9) -0.0045(7) -0.0034(7) -0.0065(8)
C10 0.0303(11) 0.0219(10) 0.0132(9) -0.0038(8) -0.0022(7) -0.0052(8)
B1 0.0315(12) 0.0247(11) 0.0183(11) -0.0055(9) -0.0068(9) -0.0021(9)
B2 0.0371(13) 0.0235(12) 0.0235(12) -0.0066(9) -0.0080(10) 0.0006(10)
B3 0.0373(13) 0.0193(11) 0.0201(11) -0.0009(9) -0.0056(9) -0.0037(9)
B4 0.0303(12) 0.0216(11) 0.0134(10) -0.0029(8) -0.0038(8) -0.0074(9)
B5 0.0288(12) 0.0231(11) 0.0176(11) -0.0051(9) -0.0047(8) -0.0059(9)
B6 0.0290(12) 0.0275(12) 0.0195(11) -0.0059(9) -0.0034(9) -0.0010(9)
B11 0.0361(13) 0.0207(11) 0.0206(12) -0.0070(9) -0.0053(9) -0.0015(9)
C12 0.0240(9) 0.0197(9) 0.0159(9) -0.0029(7) -0.0034(7) -0.0075(7)
C13 0.0302(10) 0.0236(10) 0.0160(9) -0.0035(8) -0.0035(8) -0.0084(8)
C14 0.0278(11) 0.0297(11) 0.0194(10) 0.0001(8) -0.0093(8) -0.0066(8)
C15 0.0265(11) 0.0259(11) 0.0289(11) -0.0010(9) -0.0084(9) -0.0001(8)
C16 0.0368(12) 0.0266(11) 0.0249(11) -0.0098(9) -0.0078(9) -0.0003(9)
C17 0.0340(11) 0.0237(10) 0.0176(10) -0.0061(8) -0.0083(8) -0.0029(8)
C18 0.0358(12) 0.0302(11) 0.0217(11) -0.0024(8) -0.0038(8) -0.0154(10)
O19 0.0321(9) 0.0401(10) 0.0486(11) -0.0101(8) -0.0036(7) -0.0048(8)
C20 0.0357(12) 0.0306(12) 0.0274(12) -0.0014(9) -0.0029(9) -0.0108(9)
O21 0.0517(10) 0.0552(11) 0.0200(9) 0.0009(8) -0.0011(7) -0.0189(8)
C22 0.0390(13) 0.0285(12) 0.0345(13) 0.0005(9) -0.0092(10) -0.0107(10)
O23 0.0622(13) 0.0352(10) 0.0684(14) 0.0031(9) -0.0176(10) -0.0270(9)
C24 0.0289(11) 0.0194(10) 0.0276(11) -0.0035(8) -0.0073(8) -0.0062(8)
N25 0.0307(10) 0.0242(9) 0.0243(10) -0.0067(7) -0.0083(7) -0.0060(7)
C26 0.0280(11) 0.0320(11) 0.0218(10) -0.0102(8) -0.0090(8) -0.0046(8)
C27 0.0443(15) 0.0333(13) 0.0323(13) -0.0006(10) -0.0153(11) -0.0100(11)
C28 0.0358(13) 0.0285(12) 0.0405(14) -0.0154(10) -0.0143(11) -0.0012(10)
C29 0.0290(13) 0.075(2) 0.0373(15) -0.0213(15) -0.0043(11) -0.0083(14)

loop_
_atom_type_symbol
_atom_type_description
_atom_type_scat_dispersion_real
_atom_type_scat_dispersion_imag
_atom_type_scat_source
C C 0.0033 0.0016 'International Tables Vol C Tables 4.2.6.8 and 6.1.1.4'
H H 0.0000 0.0000 'International Tables Vol C Tables 4.2.6.8 and 6.1.1.4'
B B 0.0013 0.0007 'International Tables Vol C Tables 4.2.6.8 and 6.1.1.4'
N N 0.0061 0.0033 'International Tables Vol C Tables 4.2.6.8 and 6.1.1.4'
O O 0.0106 0.0060 'International Tables Vol C Tables 4.2.6.8 and 6.1.1.4'
Mn Mn 0.3368 0.7283 'International Tables Vol C Tables 4.2.6.8 and 6.1.1.4'

loop_
_geom_angle_atom_site_label_1
_geom_angle_atom_site_label_2
_geom_angle_atom_site_label_3
_geom_angle
C22 Mn8 C18 94.10(10)
C22 Mn8 C20 85.29(11)
C18 Mn8 C20 85.49(10)
C22 Mn8 C24 84.18(10)
C18 Mn8 C24 86.30(9)
C20 Mn8 C24 166.14(10)
C22 Mn8 C7 89.58(9)
C18 Mn8 C7 163.97(9)
C20 Mn8 C7 110.38(9)
C24 Mn8 C7 78.55(8)
C22 Mn8 C9 164.06(9)
C18 Mn8 C9 91.76(8)
C20 Mn8 C9 109.97(9)
C24 Mn8 C9 81.41(8)
C7 Mn8 C9 80.91(8)
C22 Mn8 B4 148.73(9)
C18 Mn8 B4 106.60(9)
C20 Mn8 B4 73.56(9)
C24 Mn8 B4 119.61(8)
C7 Mn8 B4 77.00(8)
C9 Mn8 B4 40.72(7)
C22 Mn8 B3 103.67(10)
C18 Mn8 B3 151.38(9)
C20 Mn8 B3 74.00(9)
C24 Mn8 B3 117.34(8)
C7 Mn8 B3 40.40(8)
C9 Mn8 B3 77.23(8)
B4 Mn8 B3 48.86(8)
B3 C7 B11 115.21(19)
B3 C7 B2 65.99(15)
B11 C7 B2 66.27(15)
B3 C7 Mn8 73.07(12)
B11 C7 Mn8 109.25(13)
B2 C7 Mn8 129.43(14)
B3 C7 H7 121.5(19)
B11 C7 H7 116.8(19)
B2 C7 H7 114.4(18)
Mn8 C7 H7 111.7(18)
C12 C9 C10 116.32(16)
C12 C9 B4 125.82(16)
C10 C9 B4 111.32(17)
C12 C9 B5 114.97(16)
C10 C9 B5 64.07(13)
B4 C9 B5 65.59(14)
C12 C9 Mn8 112.56(13)
C10 C9 Mn8 110.27(13)
B4 C9 Mn8 71.11(11)
B5 C9 Mn8 128.40(13)
C9 C10 B11 116.29(17)
C9 C10 B6 115.46(16)
B11 C10 B6 65.00(14)
C9 C10 B5 63.37(13)
B11 C10 B5 116.03(17)
B6 C10 B5 61.60(13)
C9 C10 H10 114.1(14)
B11 C10 H10 117.4(15)
B6 C10 H10 120.0(14)
B5 C10 H10 118.3(15)
B5 B1 B2 109.27(17)
B5 B1 B3 113.27(17)
B2 B1 B3 60.00(14)
B5 B1 B4 60.49(13)
B2 B1 B4 111.34(18)
B3 B1 B4 64.97(13)
B5 B1 B6 58.55(13)
B2 B1 B6 57.67(13)
B3 B1 B6 104.61(17)
B4 B1 B6 104.32(16)
B5 B1 H1 119.0(15)
B2 B1 H1 116.2(15)
B3 B1 H1 123.8(16)
B4 B1 H1 127.6(15)
B6 B1 H1 119.0(16)
C7 B2 B6 106.15(17)
C7 B2 B1 103.14(17)
B6 B2 B1 62.03(14)
C7 B2 B3 53.98(13)
B6 B2 B3 108.01(16)
B1 B2 B3 60.03(14)
C7 B2 B11 53.88(13)
B6 B2 B11 61.39(14)
B1 B2 B11 104.36(16)
B3 B2 B11 96.55(17)
C7 B2 H2 124.7(16)
B6 B2 H2 121.7(16)
B1 B2 H2 122.2(16)
B3 B2 H2 123.7(16)
B11 B2 H2 128.7(16)
C7 B3 B2 60.03(14)
C7 B3 B1 107.92(17)
B2 B3 B1 59.97(14)
C7 B3 B4 107.45(16)
B2 B3 B4 105.47(16)
B1 B3 B4 57.52(12)
C7 B3 Mn8 66.53(12)
B2 B3 Mn8 119.10(14)
B1 B3 Mn8 116.81(14)
B4 B3 Mn8 64.79(10)
C7 B3 H3 126.6(13)
B2 B3 H3 118.9(11)
B1 B3 H3 115.3(12)
B4 B3 H3 121.6(12)
Mn8 B3 H3 115.2(12)
C9 B4 B1 107.34(16)
C9 B4 B5 60.33(12)
B1 B4 B5 59.06(13)
C9 B4 B3 109.34(16)
B1 B4 B3 57.51(13)
B5 B4 B3 106.11(15)
C9 B4 Mn8 68.17(11)
B1 B4 Mn8 118.21(13)
B5 B4 Mn8 121.52(13)
B3 B4 Mn8 66.36(11)
C9 B4 H4 122.6(12)
B1 B4 H4 118.6(12)
B5 B4 H4 117.6(12)
B3 B4 H4 123.4(12)
Mn8 B4 H4 112.3(12)
C9 B5 C10 52.56(11)
C9 B5 B6 103.89(16)
C10 B5 B6 58.78(13)
C9 B5 B1 103.46(16)
C10 B5 B1 101.86(16)
B6 B5 B1 62.25(13)
C9 B5 B4 54.08(12)
C10 B5 B4 94.05(15)
B6 B5 B4 107.05(16)
B1 B5 B4 60.45(13)
C9 B5 H5 118.7(13)
C10 B5 H5 125.0(14)
B6 B5 H5 125.2(13)
B1 B5 H5 129.5(14)
B4 B5 H5 125.2(13)
C10 B6 B2 105.98(18)
C10 B6 B5 59.61(13)
B2 B6 B5 112.13(17)
C10 B6 B11 56.19(13)
B2 B6 B11 60.86(14)
B5 B6 B11 107.08(17)
C10 B6 B1 100.28(15)
B2 B6 B1 60.30(14)
B5 B6 B1 59.20(13)
B11 B6 B1 102.78(17)
C10 B6 H6 119.1(12)
B2 B6 H6 127.6(12)
B5 B6 H6 113.0(12)
B11 B6 H6 125.7(12)
B1 B6 H6 128.7(12)
C7 B11 C10 111.76(17)
C7 B11 B2 59.85(14)
C10 B11 B2 105.57(17)
C7 B11 B6 108.06(18)
C10 B11 B6 58.81(13)
B2 B11 B6 57.76(14)
C7 B11 H11 124.3(12)
C10 B11 H11 117.2(12)
B2 B11 H11 124.9(12)
B6 B11 H11 118.9(12)
C13 C12 C17 118.09(18)
C13 C12 C9 121.63(17)
C17 C12 C9 120.28(17)
C14 C13 C12 121.18(19)
C14 C13 H13 120.1(15)
C12 C13 H13 118.7(15)
C15 C14 C13 120.40(19)
C15 C14 H14 124.5(14)
C13 C14 H14 115.0(14)
C16 C15 C14 119.0(2)
C16 C15 H15 127.2(17)
C14 C15 H15 113.8(17)
C15 C16 C17 120.9(2)
C15 C16 H16 120.8(17)
C17 C16 H16 118.3(17)
C16 C17 C12 120.46(19)
C16 C17 H17 120.5(16)
C12 C17 H17 119.0(16)
O19 C18 Mn8 178.9(2)
O21 C20 Mn8 175.0(2)
O23 C22 Mn8 179.2(2)
N25 C24 Mn8 175.32(19)
C24 N25 C26 178.9(2)
N25 C26 C27 106.99(18)
N25 C26 C28 106.98(18)
C27 C26 C28 111.72(19)
N25 C26 C29 108.32(18)
C27 C26 C29 111.3(2)
C28 C26 C29 111.3(2)
C26 C27 H27A 106.9(19)
C26 C27 H27B 104(2)
H27A C27 H27B 112(3)
C26 C27 H27C 114.1(16)
H27A C27 H27C 115(2)
H27B C27 H27C 104(3)
C26 C28 H28A 107.6(18)
C26 C28 H28B 109.3(18)
H28A C28 H28B 110(2)
C26 C28 H28C 115.4(18)
H28A C28 H28C 105(2)
H28B C28 H28C 109(2)
C26 C29 H29A 110(3)
C26 C29 H29B 108.9(17)
H29A C29 H29B 112(3)
C26 C29 H29C 106(2)
H29A C29 H29C 109(3)
H29B C29 H29C 110(3)

loop_
_geom_bond_atom_site_label_1
_geom_bond_atom_site_label_2
_geom_bond_distance
Mn8 C22 1.832(2)
Mn8 C18 1.838(2)
Mn8 C20 1.840(2)
Mn8 C24 1.974(2)
Mn8 C7 2.244(2)
Mn8 C9 2.267(2)
Mn8 B4 2.311(2)
Mn8 B3 2.340(3)
C7 B3 1.585(3)
C7 B11 1.586(3)
C7 B2 1.698(3)
C7 H7 0.94(3)
C9 C12 1.501(3)
C9 C10 1.518(3)
C9 B4 1.593(3)
C9 B5 1.710(3)
C10 B11 1.656(3)
C10 B6 1.705(3)
C10 B5 1.720(3)
C10 H10 0.91(3)
B1 B5 1.766(3)
B1 B2 1.789(3)
B1 B3 1.791(4)
B1 B4 1.791(3)
B1 B6 1.819(3)
B1 H1 1.01(3)
B2 B6 1.741(4)
B2 B3 1.790(3)
B2 B11 1.797(3)
B2 H2 1.06(3)
B3 B4 1.924(3)
B3 H3 1.13(2)
B4 B5 1.792(3)
B4 H4 1.14(2)
B5 B6 1.754(3)
B5 H5 1.09(3)
B6 B11 1.807(4)
B6 H6 1.04(2)
B11 H11 1.04(2)
C12 C13 1.389(3)
C12 C17 1.399(3)
C13 C14 1.386(3)
C13 H13 0.99(3)
C14 C15 1.385(3)
C14 H14 0.92(2)
C15 C16 1.383(3)
C15 H15 0.93(3)
C16 C17 1.386(3)
C16 H16 1.00(3)
C17 H17 0.91(3)
C18 O19 1.142(3)
C20 O21 1.138(3)
C22 O23 1.137(3)
C24 N25 1.154(3)
N25 C26 1.466(3)
C26 C27 1.517(3)
C26 C28 1.518(3)
C26 C29 1.520(3)
C27 H27A 0.92(3)
C27 H27B 0.86(4)
C27 H27C 0.98(3)
C28 H28A 0.96(3)
C28 H28B 0.95(3)
C28 H28C 0.97(3)
C29 H29A 0.82(4)
C29 H29B 0.95(3)
C29 H29C 0.99(3)
